data_2235833
loop_
_publ_author_name
'Fun, Hoong-Kun'
'Arshad, Suhana'
'Ubaradka, S. R.'
'Shetty, Prakash'
'Isloor, Arun M.'

_publ_section_title
;
 1-[(3-Benzyloxy-2-nitrophenoxy)methyl]benzene
;
_journal_coeditor_code HB6876
_journal_issue 8
_journal_name_full 'Acta Crystallographica Section E'
_journal_page_first o2317
_journal_page_last o2318
_journal_paper_doi 10.1107/S1600536812029194
_journal_volume 68
_journal_year 2012
_chemical_formula_iupac 'C20 H17 N O4'
_chemical_formula_moiety 'C20 H17 N O4'
_chemical_formula_sum 'C20 H17 N O4'
_chemical_formula_weight 335.35
_chemical_name_systematic
;
1-[(3-Benzyloxy-2-nitrophenoxy)methyl]benzene
;
_space_group_IT_number 2
_symmetry_cell_setting triclinic
_symmetry_space_group_name_Hall '-P 1'
_symmetry_space_group_name_H-M 'P -1'
_atom_sites_solution_hydrogens geom
_atom_sites_solution_primary direct
_atom_sites_solution_secondary difmap
_audit_creation_method SHELXL-97
_cell_angle_alpha 94.7060(10)
_cell_angle_beta 101.6270(10)
_cell_angle_gamma 90.5720(10)
_cell_formula_units_Z 4
_cell_length_a 7.6150(4)
_cell_length_b 14.6248(7)
_cell_length_c 15.2915(8)
_cell_measurement_reflns_used 9997
_cell_measurement_temperature 100.0(10)
_cell_measurement_theta_max 30.11
_cell_measurement_theta_min 2.73
_cell_volume 1661.80(15)
_computing_cell_refinement 'SAINT (Bruker, 2009)'
_computing_data_collection 'APEX2 (Bruker, 2009)'
_computing_data_reduction 'SAINT (Bruker, 2009)'
_computing_molecular_graphics 'SHELXTL (Sheldrick, 2008)'
_computing_publication_material
;
SHELXTL (Sheldrick, 2008) and PLATON (Spek, 2009)
;
_computing_structure_refinement 'SHELXTL (Sheldrick, 2008)'
_computing_structure_solution 'SHELXTL (Sheldrick, 2008)'
_diffrn_ambient_temperature 100.0(10)
_diffrn_measured_fraction_theta_full 0.991
_diffrn_measured_fraction_theta_max 0.991
_diffrn_measurement_device_type 'Bruker SMART APEXII DUO CCD'
_diffrn_measurement_method '\f and \w scans'
_diffrn_radiation_monochromator graphite
_diffrn_radiation_source 'fine-focus sealed tube'
_diffrn_radiation_type MoK\a
_diffrn_radiation_wavelength 0.71073
_diffrn_reflns_av_R_equivalents 0.0320
_diffrn_reflns_av_sigmaI/netI 0.0314
_diffrn_reflns_limit_h_max 10
_diffrn_reflns_limit_h_min -10
_diffrn_reflns_limit_k_max 20
_diffrn_reflns_limit_k_min -20
_diffrn_reflns_limit_l_max 21
_diffrn_reflns_limit_l_min -21
_diffrn_reflns_number 35546
_diffrn_reflns_theta_full 30.12
_diffrn_reflns_theta_max 30.12
_diffrn_reflns_theta_min 1.36
_diffrn_standards_number 0
_exptl_absorpt_coefficient_mu 0.094
_exptl_absorpt_correction_T_max 0.9919
_exptl_absorpt_correction_T_min 0.9755
_exptl_absorpt_correction_type multi-scan
_exptl_absorpt_process_details '(<i>SADABS</i>; Bruker, 2009)'
_exptl_crystal_colour orange
_exptl_crystal_density_diffrn 1.340
_exptl_crystal_density_method 'not measured'
_exptl_crystal_description plate
_exptl_crystal_F_000 704
_exptl_crystal_size_max 0.26
_exptl_crystal_size_mid 0.19
_exptl_crystal_size_min 0.09
_refine_diff_density_max 0.376
_refine_diff_density_min -0.289
_refine_ls_extinction_method none
_refine_ls_goodness_of_fit_ref 1.026
_refine_ls_hydrogen_treatment constr
_refine_ls_matrix_type full
_refine_ls_number_parameters 451
_refine_ls_number_reflns 9716
_refine_ls_number_restraints 0
_refine_ls_restrained_S_all 1.026
_refine_ls_R_factor_all 0.0595
_refine_ls_R_factor_gt 0.0415
_refine_ls_shift/su_max 0.000
_refine_ls_shift/su_mean 0.000
_refine_ls_structure_factor_coef Fsqd
_refine_ls_weighting_details 'calc w=1/[\s^2^(Fo^2^)+(0.0540P)^2^+0.4706P] where P=(Fo^2^+2Fc^2^)/3'
_refine_ls_weighting_scheme calc
_refine_ls_wR_factor_gt 0.1051
_refine_ls_wR_factor_ref 0.1165
_reflns_number_gt 7508
_reflns_number_total 9716
_reflns_threshold_expression I>2\s(I)
_cod_data_source_file hb6876.cif
_cod_data_source_block I
_cod_database_code 2235833
_cod_database_fobs_code 2235833

loop_
_symmetry_equiv_pos_as_xyz
'x, y, z'
'-x, -y, -z'

loop_
_atom_site_type_symbol
_atom_site_label
_atom_site_fract_x
_atom_site_fract_y
_atom_site_fract_z
_atom_site_U_iso_or_equiv
_atom_site_adp_type
_atom_site_calc_flag
_atom_site_refinement_flags
_atom_site_occupancy
_atom_site_symmetry_multiplicity
O O1A 0.13559(11) 0.36930(5) 0.49220(6) 0.02214(17) Uani d . 1 1
O O2A -0.10558(10) 0.09202(5) 0.55126(5) 0.02063(17) Uani d . 1 1
O O3A 0.25107(14) 0.20447(9) 0.62840(7) 0.0468(3) Uani d . 1 1
O O4A 0.04238(16) 0.28956(9) 0.65945(7) 0.0513(3) Uani d . 1 1
N N1A 0.10941(13) 0.24213(7) 0.60732(7) 0.0215(2) Uani d . 1 1
C C1A 0.32496(16) 0.52370(8) 0.57710(9) 0.0262(2) Uani d . 1 1
H H1AA 0.3024 0.4741 0.6101 0.031 Uiso calc R 1 1
C C2A 0.42369(17) 0.60071(9) 0.62090(11) 0.0336(3) Uani d . 1 1
H H2AA 0.4673 0.6039 0.6838 0.040 Uiso calc R 1 1
C C3A 0.45841(18) 0.67279(9) 0.57274(12) 0.0381(4) Uani d . 1 1
H H3AA 0.5258 0.7253 0.6028 0.046 Uiso calc R 1 1
C C4A 0.39539(19) 0.66844(9) 0.48159(12) 0.0374(3) Uani d . 1 1
H H4AA 0.4204 0.7176 0.4487 0.045 Uiso calc R 1 1
C C5A 0.29527(17) 0.59230(8) 0.43760(10) 0.0302(3) Uani d . 1 1
H H5AA 0.2509 0.5898 0.3747 0.036 Uiso calc R 1 1
C C6A 0.25959(15) 0.51938(8) 0.48546(9) 0.0230(2) Uani d . 1 1
C C7A 0.14950(15) 0.43950(8) 0.43354(8) 0.0218(2) Uani d . 1 1
H H7AA 0.0283 0.4599 0.4070 0.026 Uiso calc R 1 1
H H7AB 0.2068 0.4148 0.3842 0.026 Uiso calc R 1 1
C C8A 0.03602(14) 0.29318(7) 0.45495(8) 0.0185(2) Uani d . 1 1
C C9A -0.04526(15) 0.27616(8) 0.36507(8) 0.0201(2) Uani d . 1 1
H H9AA -0.0334 0.3195 0.3235 0.024 Uiso calc R 1 1
C C10A -0.14422(15) 0.19488(8) 0.33674(8) 0.0206(2) Uani d . 1 1
H H10A -0.1983 0.1832 0.2751 0.025 Uiso calc R 1 1
C C11A -0.16659(15) 0.13023(8) 0.39534(8) 0.0196(2) Uani d . 1 1
H H11A -0.2345 0.0752 0.3741 0.024 Uiso calc R 1 1
C C12A -0.08803(14) 0.14722(7) 0.48569(7) 0.0176(2) Uani d . 1 1
C C13A 0.01607(14) 0.22707(7) 0.51330(7) 0.0176(2) Uani d . 1 1
C C14A -0.24977(15) 0.02361(8) 0.52786(8) 0.0198(2) Uani d . 1 1
H H14A -0.2090 -0.0319 0.4969 0.024 Uiso calc R 1 1
H H14B -0.3530 0.0480 0.4870 0.024 Uiso calc R 1 1
C C15A -0.30454(14) -0.00015(7) 0.61225(8) 0.0179(2) Uani d . 1 1
C C16A -0.29037(15) -0.08909(8) 0.63851(8) 0.0207(2) Uani d . 1 1
H H16A -0.2380 -0.1348 0.6049 0.025 Uiso calc R 1 1
C C17A -0.35264(16) -0.11121(9) 0.71380(9) 0.0260(3) Uani d . 1 1
H H17A -0.3434 -0.1721 0.7313 0.031 Uiso calc R 1 1
C C18A -0.42811(17) -0.04469(10) 0.76329(9) 0.0297(3) Uani d . 1 1
H H18A -0.4709 -0.0600 0.8146 0.036 Uiso calc R 1 1
C C19A -0.44114(19) 0.04415(10) 0.73792(9) 0.0322(3) Uani d . 1 1
H H19A -0.4920 0.0900 0.7722 0.039 Uiso calc R 1 1
C C20A -0.38016(17) 0.06621(8) 0.66276(9) 0.0257(2) Uani d . 1 1
H H20A -0.3900 0.1272 0.6455 0.031 Uiso calc R 1 1
O O1B 0.61240(11) 0.48372(5) 0.17237(6) 0.02478(18) Uani d . 1 1
O O2B 0.81078(10) 0.19193(5) 0.10404(6) 0.02094(17) Uani d . 1 1
O O3B 0.44330(11) 0.33094(6) 0.04889(6) 0.0286(2) Uani d . 1 1
O O4B 0.49167(11) 0.25710(6) 0.16793(6) 0.02714(19) Uani d . 1 1
N N1B 0.54058(12) 0.30732(6) 0.11650(7) 0.01836(18) Uani d . 1 1
C C1B 0.31381(17) 0.57666(8) 0.08217(8) 0.0234(2) Uani d . 1 1
H H1BA 0.3444 0.5245 0.0477 0.028 Uiso calc R 1 1
C C2B 0.14345(17) 0.61162(8) 0.06114(8) 0.0257(2) Uani d . 1 1
H H2BA 0.0577 0.5829 0.0126 0.031 Uiso calc R 1 1
C C3B 0.09729(18) 0.68790(9) 0.11025(10) 0.0316(3) Uani d . 1 1
H H3BA -0.0192 0.7121 0.0951 0.038 Uiso calc R 1 1
C C4B 0.2218(2) 0.72864(10) 0.18152(11) 0.0401(4) Uani d . 1 1
H H4BA 0.1905 0.7809 0.2157 0.048 Uiso calc R 1 1
C C5B 0.39273(19) 0.69359(9) 0.20353(10) 0.0342(3) Uani d . 1 1
H H5BA 0.4774 0.7217 0.2529 0.041 Uiso calc R 1 1
C C6B 0.44001(16) 0.61761(8) 0.15347(8) 0.0223(2) Uani d . 1 1
C C7B 0.62756(17) 0.58239(8) 0.17359(9) 0.0262(2) Uani d . 1 1
H H7BA 0.6945 0.5995 0.1279 0.031 Uiso calc R 1 1
H H7BB 0.6923 0.6090 0.2331 0.031 Uiso calc R 1 1
C C8B 0.76005(15) 0.43423(8) 0.16589(8) 0.0209(2) Uani d . 1 1
C C9B 0.93703(16) 0.46798(8) 0.18596(8) 0.0243(2) Uani d . 1 1
H H9BA 0.9639 0.5306 0.2065 0.029 Uiso calc R 1 1
C C10B 1.07298(16) 0.40807(8) 0.17527(8) 0.0249(2) Uani d . 1 1
H H10B 1.1932 0.4313 0.1877 0.030 Uiso calc R 1 1
C C11B 1.04041(15) 0.31547(8) 0.14720(8) 0.0224(2) Uani d . 1 1
H H11B 1.1365 0.2765 0.1401 0.027 Uiso calc R 1 1
C C12B 0.86381(14) 0.28059(7) 0.12962(7) 0.0186(2) Uani d . 1 1
C C13B 0.72783(14) 0.34141(7) 0.13854(7) 0.0180(2) Uani d . 1 1
C C14B 0.94773(16) 0.12652(8) 0.09238(10) 0.0267(3) Uani d . 1 1
H H14C 1.0539 0.1373 0.1417 0.032 Uiso calc R 1 1
H H14D 0.9856 0.1330 0.0349 0.032 Uiso calc R 1 1
C C15B 0.86818(15) 0.03228(8) 0.09284(8) 0.0223(2) Uani d . 1 1
C C16B 0.74639(17) -0.00707(9) 0.01872(9) 0.0271(3) Uani d . 1 1
H H16B 0.7152 0.0253 -0.0334 0.033 Uiso calc R 1 1
C C17B 0.67035(18) -0.09329(9) 0.02052(10) 0.0307(3) Uani d . 1 1
H H17B 0.5868 -0.1196 -0.0302 0.037 Uiso calc R 1 1
C C18B 0.71567(17) -0.14099(9) 0.09577(10) 0.0293(3) Uani d . 1 1
H H18B 0.6627 -0.1999 0.0969 0.035 Uiso calc R 1 1
C C19B 0.83853(18) -0.10289(9) 0.16962(10) 0.0313(3) Uani d . 1 1
H H19B 0.8711 -0.1360 0.2211 0.038 Uiso calc R 1 1
C C20B 0.91417(17) -0.01623(9) 0.16831(9) 0.0281(3) Uani d . 1 1
H H20B 0.9976 0.0100 0.2192 0.034 Uiso calc R 1 1

loop_
_atom_site_aniso_label
_atom_site_aniso_U_11
_atom_site_aniso_U_22
_atom_site_aniso_U_33
_atom_site_aniso_U_12
_atom_site_aniso_U_13
_atom_site_aniso_U_23
O1A 0.0237(4) 0.0180(4) 0.0246(4) -0.0058(3) 0.0041(3) 0.0039(3)
O2A 0.0195(4) 0.0217(4) 0.0198(4) -0.0067(3) 0.0004(3) 0.0063(3)
O3A 0.0319(5) 0.0672(8) 0.0343(6) 0.0153(5) -0.0084(4) -0.0002(5)
O4A 0.0507(7) 0.0733(8) 0.0250(5) 0.0227(6) 0.0016(5) -0.0121(5)
N1A 0.0211(4) 0.0216(5) 0.0209(5) -0.0061(4) 0.0016(4) 0.0036(4)
C1A 0.0207(5) 0.0216(5) 0.0378(7) -0.0006(4) 0.0106(5) -0.0007(5)
C2A 0.0237(6) 0.0299(6) 0.0467(8) -0.0024(5) 0.0119(6) -0.0109(6)
C3A 0.0257(6) 0.0200(6) 0.0697(11) -0.0039(5) 0.0176(7) -0.0096(6)
C4A 0.0325(7) 0.0162(5) 0.0684(11) 0.0007(5) 0.0208(7) 0.0072(6)
C5A 0.0267(6) 0.0190(5) 0.0483(8) 0.0026(5) 0.0132(6) 0.0085(5)
C6A 0.0170(5) 0.0161(5) 0.0382(7) 0.0015(4) 0.0109(5) 0.0028(4)
C7A 0.0193(5) 0.0189(5) 0.0287(6) -0.0008(4) 0.0065(4) 0.0072(4)
C8A 0.0157(5) 0.0167(5) 0.0239(6) -0.0002(4) 0.0053(4) 0.0021(4)
C9A 0.0206(5) 0.0196(5) 0.0213(5) 0.0012(4) 0.0061(4) 0.0056(4)
C10A 0.0208(5) 0.0229(5) 0.0182(5) 0.0017(4) 0.0035(4) 0.0033(4)
C11A 0.0193(5) 0.0185(5) 0.0204(5) -0.0015(4) 0.0024(4) 0.0019(4)
C12A 0.0163(5) 0.0174(5) 0.0199(5) 0.0005(4) 0.0044(4) 0.0044(4)
C13A 0.0159(4) 0.0188(5) 0.0178(5) -0.0004(4) 0.0025(4) 0.0023(4)
C14A 0.0186(5) 0.0180(5) 0.0223(6) -0.0049(4) 0.0030(4) 0.0025(4)
C15A 0.0155(4) 0.0173(5) 0.0203(5) -0.0031(4) 0.0021(4) 0.0018(4)
C16A 0.0180(5) 0.0184(5) 0.0251(6) -0.0013(4) 0.0027(4) 0.0025(4)
C17A 0.0229(5) 0.0266(6) 0.0273(6) -0.0076(4) -0.0003(5) 0.0097(5)
C18A 0.0273(6) 0.0413(7) 0.0209(6) -0.0120(5) 0.0058(5) 0.0036(5)
C19A 0.0345(7) 0.0337(7) 0.0304(7) -0.0027(5) 0.0145(5) -0.0059(5)
C20A 0.0293(6) 0.0188(5) 0.0298(6) 0.0011(4) 0.0082(5) 0.0008(4)
O1B 0.0241(4) 0.0144(4) 0.0377(5) 0.0001(3) 0.0098(4) 0.0045(3)
O2B 0.0170(4) 0.0180(4) 0.0286(4) 0.0028(3) 0.0059(3) 0.0027(3)
O3B 0.0220(4) 0.0330(5) 0.0293(5) -0.0011(3) -0.0010(3) 0.0101(4)
O4B 0.0240(4) 0.0280(4) 0.0327(5) -0.0033(3) 0.0100(4) 0.0121(4)
N1B 0.0172(4) 0.0153(4) 0.0236(5) 0.0010(3) 0.0062(3) 0.0026(3)
C1B 0.0317(6) 0.0186(5) 0.0208(6) 0.0006(4) 0.0069(5) 0.0024(4)
C2B 0.0302(6) 0.0223(5) 0.0242(6) -0.0025(5) 0.0032(5) 0.0063(4)
C3B 0.0268(6) 0.0237(6) 0.0455(8) 0.0018(5) 0.0089(6) 0.0051(5)
C4B 0.0364(7) 0.0284(7) 0.0531(9) 0.0049(6) 0.0095(7) -0.0129(6)
C5B 0.0332(7) 0.0261(6) 0.0390(8) -0.0007(5) 0.0024(6) -0.0099(5)
C6B 0.0272(6) 0.0154(5) 0.0252(6) -0.0016(4) 0.0070(5) 0.0038(4)
C7B 0.0276(6) 0.0145(5) 0.0357(7) -0.0020(4) 0.0043(5) 0.0027(4)
C8B 0.0221(5) 0.0187(5) 0.0231(6) -0.0005(4) 0.0054(4) 0.0063(4)
C9B 0.0244(5) 0.0203(5) 0.0280(6) -0.0048(4) 0.0033(5) 0.0065(4)
C10B 0.0194(5) 0.0277(6) 0.0276(6) -0.0053(4) 0.0018(4) 0.0112(5)
C11B 0.0174(5) 0.0263(6) 0.0249(6) 0.0008(4) 0.0046(4) 0.0100(4)
C12B 0.0187(5) 0.0193(5) 0.0190(5) 0.0003(4) 0.0047(4) 0.0059(4)
C13B 0.0162(5) 0.0184(5) 0.0204(5) -0.0018(4) 0.0044(4) 0.0058(4)
C14B 0.0192(5) 0.0222(6) 0.0406(7) 0.0054(4) 0.0100(5) 0.0032(5)
C15B 0.0185(5) 0.0201(5) 0.0298(6) 0.0059(4) 0.0081(4) 0.0021(4)
C16B 0.0288(6) 0.0263(6) 0.0265(6) 0.0057(5) 0.0054(5) 0.0033(5)
C17B 0.0301(6) 0.0269(6) 0.0334(7) 0.0011(5) 0.0051(5) -0.0040(5)
C18B 0.0290(6) 0.0212(6) 0.0405(8) 0.0032(5) 0.0140(5) 0.0015(5)
C19B 0.0330(7) 0.0300(6) 0.0337(7) 0.0066(5) 0.0095(5) 0.0115(5)
C20B 0.0245(6) 0.0295(6) 0.0293(7) 0.0037(5) 0.0027(5) 0.0039(5)

loop_
_atom_type_symbol
_atom_type_description
_atom_type_scat_dispersion_real
_atom_type_scat_dispersion_imag
_atom_type_scat_source
C C 0.0033 0.0016 'International Tables Vol C Tables 4.2.6.8 and 6.1.1.4'
H H 0.0000 0.0000 'International Tables Vol C Tables 4.2.6.8 and 6.1.1.4'
N N 0.0061 0.0033 'International Tables Vol C Tables 4.2.6.8 and 6.1.1.4'
O O 0.0106 0.0060 'International Tables Vol C Tables 4.2.6.8 and 6.1.1.4'

loop_
_geom_angle_atom_site_label_1
_geom_angle_atom_site_label_2
_geom_angle_atom_site_label_3
_geom_angle
C8A O1A C7A 116.28(9)
C12A O2A C14A 115.70(8)
O4A N1A O3A 123.50(11)
O4A N1A C13A 119.39(10)
O3A N1A C13A 117.10(10)
C6A C1A C2A 120.03(12)
C6A C1A H1AA 120.0
C2A C1A H1AA 120.0
C3A C2A C1A 120.08(14)
C3A C2A H2AA 120.0
C1A C2A H2AA 120.0
C4A C3A C2A 120.12(13)
C4A C3A H3AA 119.9
C2A C3A H3AA 119.9
C3A C4A C5A 120.13(13)
C3A C4A H4AA 119.9
C5A C4A H4AA 119.9
C4A C5A C6A 120.20(14)
C4A C5A H5AA 119.9
C6A C5A H5AA 119.9
C1A C6A C5A 119.44(12)
C1A C6A C7A 123.28(11)
C5A C6A C7A 117.28(12)
O1A C7A C6A 109.51(10)
O1A C7A H7AA 109.8
C6A C7A H7AA 109.8
O1A C7A H7AB 109.8
C6A C7A H7AB 109.8
H7AA C7A H7AB 108.2
O1A C8A C9A 125.74(10)
O1A C8A C13A 115.96(10)
C9A C8A C13A 118.30(10)
C8A C9A C10A 119.19(10)
C8A C9A H9AA 120.4
C10A C9A H9AA 120.4
C11A C10A C9A 122.27(11)
C11A C10A H10A 118.9
C9A C10A H10A 118.9
C10A C11A C12A 119.00(10)
C10A C11A H11A 120.5
C12A C11A H11A 120.5
O2A C12A C11A 125.33(10)
O2A C12A C13A 116.09(10)
C11A C12A C13A 118.58(10)
C12A C13A C8A 122.56(10)
C12A C13A N1A 118.74(9)
C8A C13A N1A 118.70(9)
O2A C14A C15A 108.45(9)
O2A C14A H14A 110.0
C15A C14A H14A 110.0
O2A C14A H14B 110.0
C15A C14A H14B 110.0
H14A C14A H14B 108.4
C16A C15A C20A 119.12(11)
C16A C15A C14A 121.02(10)
C20A C15A C14A 119.76(10)
C17A C16A C15A 120.20(11)
C17A C16A H16A 119.9
C15A C16A H16A 119.9
C18A C17A C16A 120.13(11)
C18A C17A H17A 119.9
C16A C17A H17A 119.9
C17A C18A C19A 119.93(12)
C17A C18A H18A 120.0
C19A C18A H18A 120.0
C20A C19A C18A 120.04(12)
C20A C19A H19A 120.0
C18A C19A H19A 120.0
C19A C20A C15A 120.57(11)
C19A C20A H20A 119.7
C15A C20A H20A 119.7
C8B O1B C7B 117.97(9)
C12B O2B C14B 117.79(9)
O3B N1B O4B 124.10(10)
O3B N1B C13B 118.39(9)
O4B N1B C13B 117.50(9)
C2B C1B C6B 120.28(11)
C2B C1B H1BA 119.9
C6B C1B H1BA 119.9
C3B C2B C1B 120.54(12)
C3B C2B H2BA 119.7
C1B C2B H2BA 119.7
C4B C3B C2B 119.47(12)
C4B C3B H3BA 120.3
C2B C3B H3BA 120.3
C3B C4B C5B 120.38(13)
C3B C4B H4BA 119.8
C5B C4B H4BA 119.8
C6B C5B C4B 120.19(13)
C6B C5B H5BA 119.9
C4B C5B H5BA 119.9
C5B C6B C1B 119.13(11)
C5B C6B C7B 120.56(11)
C1B C6B C7B 120.26(11)
O1B C7B C6B 107.15(9)
O1B C7B H7BA 110.3
C6B C7B H7BA 110.3
O1B C7B H7BB 110.3
C6B C7B H7BB 110.3
H7BA C7B H7BB 108.5
O1B C8B C13B 115.54(10)
O1B C8B C9B 125.85(11)
C13B C8B C9B 118.59(10)
C10B C9B C8B 118.60(11)
C10B C9B H9BA 120.7
C8B C9B H9BA 120.7
C9B C10B C11B 122.72(11)
C9B C10B H10B 118.6
C11B C10B H10B 118.6
C10B C11B C12B 118.96(11)
C10B C11B H11B 120.5
C12B C11B H11B 120.5
O2B C12B C13B 115.94(9)
O2B C12B C11B 126.05(10)
C13B C12B C11B 118.01(10)
C8B C13B C12B 123.08(10)
C8B C13B N1B 117.85(9)
C12B C13B N1B 119.06(10)
O2B C14B C15B 107.41(9)
O2B C14B H14C 110.2
C15B C14B H14C 110.2
O2B C14B H14D 110.2
C15B C14B H14D 110.2
H14C C14B H14D 108.5
C20B C15B C16B 119.24(11)
C20B C15B C14B 120.06(11)
C16B C15B C14B 120.69(11)
C17B C16B C15B 120.30(12)
C17B C16B H16B 119.8
C15B C16B H16B 119.8
C18B C17B C16B 120.26(13)
C18B C17B H17B 119.9
C16B C17B H17B 119.9
C17B C18B C19B 119.92(12)
C17B C18B H18B 120.0
C19B C18B H18B 120.0
C18B C19B C20B 120.00(12)
C18B C19B H19B 120.0
C20B C19B H19B 120.0
C19B C20B C15B 120.27(12)
C19B C20B H20B 119.9
C15B C20B H20B 119.9

loop_
_geom_bond_atom_site_label_1
_geom_bond_atom_site_label_2
_geom_bond_distance
O1A C8A 1.3579(13)
O1A C7A 1.4343(13)
O2A C12A 1.3636(13)
O2A C14A 1.4476(13)
O3A N1A 1.2131(14)
O4A N1A 1.2073(14)
N1A C13A 1.4675(14)
C1A C6A 1.3854(19)
C1A C2A 1.3924(18)
C1A H1AA 0.9500
C2A C3A 1.387(2)
C2A H2AA 0.9500
C3A C4A 1.376(2)
C3A H3AA 0.9500
C4A C5A 1.388(2)
C4A H4AA 0.9500
C5A C6A 1.3961(17)
C5A H5AA 0.9500
C6A C7A 1.5026(16)
C7A H7AA 0.9900
C7A H7AB 0.9900
C8A C9A 1.3899(16)
C8A C13A 1.3954(15)
C9A C10A 1.3909(16)
C9A H9AA 0.9500
C10A C11A 1.3868(15)
C10A H10A 0.9500
C11A C12A 1.3914(16)
C11A H11A 0.9500
C12A C13A 1.3915(15)
C14A C15A 1.4992(16)
C14A H14A 0.9900
C14A H14B 0.9900
C15A C16A 1.3914(15)
C15A C20A 1.3919(16)
C16A C17A 1.3903(17)
C16A H16A 0.9500
C17A C18A 1.3838(19)
C17A H17A 0.9500
C18A C19A 1.385(2)
C18A H18A 0.9500
C19A C20A 1.3833(19)
C19A H19A 0.9500
C20A H20A 0.9500
O1B C8B 1.3591(14)
O1B C7B 1.4448(13)
O2B C12B 1.3565(13)
O2B C14B 1.4495(13)
O3B N1B 1.2214(12)
O4B N1B 1.2263(12)
N1B C13B 1.4697(14)
C1B C2B 1.3856(17)
C1B C6B 1.3892(17)
C1B H1BA 0.9500
C2B C3B 1.3815(18)
C2B H2BA 0.9500
C3B C4B 1.381(2)
C3B H3BA 0.9500
C4B C5B 1.391(2)
C4B H4BA 0.9500
C5B C6B 1.3892(17)
C5B H5BA 0.9500
C6B C7B 1.5045(17)
C7B H7BA 0.9900
C7B H7BB 0.9900
C8B C13B 1.3916(15)
C8B C9B 1.3962(16)
C9B C10B 1.3889(17)
C9B H9BA 0.9500
C10B C11B 1.3909(17)
C10B H10B 0.9500
C11B C12B 1.3997(15)
C11B H11B 0.9500
C12B C13B 1.3919(15)
C14B C15B 1.5010(17)
C14B H14C 0.9900
C14B H14D 0.9900
C15B C20B 1.3907(17)
C15B C16B 1.3910(18)
C16B C17B 1.3869(18)
C16B H16B 0.9500
C17B C18B 1.381(2)
C17B H17B 0.9500
C18B C19B 1.386(2)
C18B H18B 0.9500
C19B C20B 1.3903(19)
C19B H19B 0.9500
C20B H20B 0.9500

loop_
_geom_hbond_atom_site_label_D
_geom_hbond_atom_site_label_H
_geom_hbond_atom_site_label_A
_geom_hbond_site_symmetry_A
_geom_hbond_distance_DH
_geom_hbond_distance_HA
_geom_hbond_distance_DA
_geom_hbond_angle_DHA
_geom_hbond_publ_flag
C17A H17A O4B 2_556 0.95 2.49 3.2100(16) 133 yes
C9A H9AA Cg4 1_455 0.95 2.68 3.5487(13) 152 yes
C16A H16A Cg2 2_556 0.95 2.68 3.5161(13) 147 yes
C20B H20B Cg3 2_656 0.95 2.87 3.7013(14) 146 yes

loop_
_geom_torsion_atom_site_label_1
_geom_torsion_atom_site_label_2
_geom_torsion_atom_site_label_3
_geom_torsion_atom_site_label_4
_geom_torsion
C6A C1A C2A C3A -0.70(18)
C1A C2A C3A C4A 0.03(19)
C2A C3A C4A C5A 0.6(2)
C3A C4A C5A C6A -0.65(19)
C2A C1A C6A C5A 0.69(17)
C2A C1A C6A C7A -178.96(11)
C4A C5A C6A C1A -0.02(18)
C4A C5A C6A C7A 179.65(11)
C8A O1A C7A C6A 178.60(9)
C1A C6A C7A O1A -3.76(15)
C5A C6A C7A O1A 176.59(9)
C7A O1A C8A C9A 3.17(15)
C7A O1A C8A C13A -177.09(9)
O1A C8A C9A C10A -179.70(10)
C13A C8A C9A C10A 0.56(16)
C8A C9A C10A C11A 0.73(17)
C9A C10A C11A C12A 0.23(17)
C14A O2A C12A C11A -15.49(15)
C14A O2A C12A C13A 163.81(9)
C10A C11A C12A O2A 176.84(10)
C10A C11A C12A C13A -2.44(16)
O2A C12A C13A C8A -175.50(9)
C11A C12A C13A C8A 3.85(16)
O2A C12A C13A N1A 4.89(14)
C11A C12A C13A N1A -175.76(10)
O1A C8A C13A C12A 177.34(10)
C9A C8A C13A C12A -2.89(16)
O1A C8A C13A N1A -3.04(14)
C9A C8A C13A N1A 176.72(10)
O4A N1A C13A C12A -97.23(14)
O3A N1A C13A C12A 81.92(14)
O4A N1A C13A C8A 83.14(14)
O3A N1A C13A C8A -97.71(13)
C12A O2A C14A C15A -154.61(9)
O2A C14A C15A C16A -118.80(11)
O2A C14A C15A C20A 64.84(13)
C20A C15A C16A C17A 0.58(17)
C14A C15A C16A C17A -175.80(10)
C15A C16A C17A C18A -0.37(17)
C16A C17A C18A C19A -0.19(19)
C17A C18A C19A C20A 0.5(2)
C18A C19A C20A C15A -0.3(2)
C16A C15A C20A C19A -0.23(18)
C14A C15A C20A C19A 176.19(11)
C6B C1B C2B C3B 0.48(18)
C1B C2B C3B C4B -0.8(2)
C2B C3B C4B C5B 0.4(2)
C3B C4B C5B C6B 0.5(2)
C4B C5B C6B C1B -0.8(2)
C4B C5B C6B C7B 176.62(13)
C2B C1B C6B C5B 0.36(18)
C2B C1B C6B C7B -177.11(11)
C8B O1B C7B C6B 163.48(10)
C5B C6B C7B O1B 135.13(12)
C1B C6B C7B O1B -47.45(15)
C7B O1B C8B C13B -161.68(10)
C7B O1B C8B C9B 19.83(18)
O1B C8B C9B C10B -179.71(11)
C13B C8B C9B C10B 1.85(17)
C8B C9B C10B C11B -1.37(19)
C9B C10B C11B C12B -0.57(18)
C14B O2B C12B C13B 178.94(10)
C14B O2B C12B C11B -0.86(16)
C10B C11B C12B O2B -178.27(11)
C10B C11B C12B C13B 1.93(17)
O1B C8B C13B C12B -179.07(10)
C9B C8B C13B C12B -0.46(17)
O1B C8B C13B N1B 2.22(15)
C9B C8B C13B N1B -179.17(10)
O2B C12B C13B C8B 178.73(10)
C11B C12B C13B C8B -1.46(17)
O2B C12B C13B N1B -2.58(15)
C11B C12B C13B N1B 177.24(10)
O3B N1B C13B C8B 69.71(14)
O4B N1B C13B C8B -109.84(12)
O3B N1B C13B C12B -109.06(12)
O4B N1B C13B C12B 71.39(14)
C12B O2B C14B C15B 162.67(10)
O2B C14B C15B C20B -103.79(12)
O2B C14B C15B C16B 75.37(14)
C20B C15B C16B C17B 0.69(18)
C14B C15B C16B C17B -178.48(11)
C15B C16B C17B C18B -0.35(19)
C16B C17B C18B C19B -0.43(19)
C17B C18B C19B C20B 0.85(19)
C18B C19B C20B C15B -0.50(19)
C16B C15B C20B C19B -0.27(18)
C14B C15B C20B C19B 178.91(11)
